data_4060125
loop_
_publ_author_name
'Masaaki Okazaki'

_journal_name_full Organometallics
_journal_paper_doi 10.1021/om0492294
_journal_year 2005
_chemical_formula_sum 'C31 H38 Fe O P2 Si'
_chemical_formula_weight 572.49
_chemical_name_common complex10
_space_group_IT_number 14
_symmetry_cell_setting monoclinic
_symmetry_space_group_name_Hall '-P 2yab'
_symmetry_space_group_name_H-M 'P 1 21/a 1'
_atom_sites_solution_hydrogens geom
_atom_sites_solution_primary direct
_atom_sites_solution_secondary difmap
_cell_angle_alpha 90.00
_cell_angle_beta 92.0787(10)
_cell_angle_gamma 90.00
_cell_formula_units_Z 4
_cell_length_a 14.2343(7)
_cell_length_b 12.7285(6)
_cell_length_c 16.3992(8)
_cell_measurement_reflns_used 19404
_cell_measurement_temperature 150(2)
_cell_measurement_theta_max 54.95
_cell_measurement_theta_min 2.87
_cell_volume 2969.3(2)
_diffrn_ambient_temperature 150(2)
_diffrn_detector_area_resol_mean ?
_diffrn_measurement_device_type 'Rigaku RAXIS-RAPID Imaging Plate'
_diffrn_measurement_method \w
_diffrn_radiation_monochromator graphite
_diffrn_radiation_probe x-ray
_diffrn_radiation_type MoK\a
_diffrn_radiation_wavelength 0.71069
_diffrn_reflns_av_R_equivalents 0.1050
_diffrn_reflns_av_sigmaI/netI 0.0642
_diffrn_reflns_limit_h_max 16
_diffrn_reflns_limit_h_min -16
_diffrn_reflns_limit_k_max 15
_diffrn_reflns_limit_k_min -15
_diffrn_reflns_limit_l_max 19
_diffrn_reflns_limit_l_min -19
_diffrn_reflns_number 22209
_diffrn_reflns_theta_max 25.00
_diffrn_reflns_theta_min 2.15
_diffrn_source 'fine-focus sealed tube'
_diffrn_standards_decay_% 'not measured'
_diffrn_standards_interval_count 'not measured'
_diffrn_standards_interval_time 'not measured'
_diffrn_standards_number 'not measured'
_exptl_absorpt_coefficient_mu 0.678
_exptl_absorpt_correction_T_max 0.9051
_exptl_absorpt_correction_T_min 0.8488
_exptl_absorpt_correction_type integration
_exptl_absorpt_process_details '(Higashi, 1999)'
_exptl_crystal_colour yellow
_exptl_crystal_density_diffrn 1.281
_exptl_crystal_density_meas ?
_exptl_crystal_density_method 'not measured'
_exptl_crystal_description block
_exptl_crystal_F_000 1208
_exptl_crystal_size_max 0.25
_exptl_crystal_size_mid 0.15
_exptl_crystal_size_min 0.15
_refine_ls_extinction_coef ?
_refine_ls_extinction_method none
_refine_ls_goodness_of_fit_ref 1.278
_refine_ls_hydrogen_treatment mixed
_refine_ls_matrix_type full
_refine_ls_number_parameters 477
_refine_ls_number_reflns 5238
_refine_ls_number_restraints 0
_refine_ls_restrained_S_all 1.278
_refine_ls_R_factor_all 0.1122
_refine_ls_R_factor_gt 0.0832
_refine_ls_shift/su_max 0.001
_refine_ls_shift/su_mean 0.000
_refine_ls_structure_factor_coef Fsqd
_refine_ls_weighting_details 'calc w=1/[\s^2^(Fo^2^)+(0.0226P)^2^+9.5030P] where P=(Fo^2^+2Fc^2^)/3'
_refine_ls_weighting_scheme calc
_refine_ls_wR_factor_gt 0.1384
_refine_ls_wR_factor_ref 0.1479
_reflns_number_gt 4074
_reflns_number_total 5238
_reflns_threshold_expression >2sigma(I)
_cod_original_sg_symbol_H-M 'P 21/a'
_cod_database_code 4060125

loop_
_symmetry_equiv_pos_as_xyz
'x, y, z'
'-x+1/2, y+1/2, -z'
'-x, -y, -z'
'x-1/2, -y-1/2, z'

loop_
_atom_site_label
_atom_site_type_symbol
_atom_site_fract_x
_atom_site_fract_y
_atom_site_fract_z
_atom_site_U_iso_or_equiv
_atom_site_adp_type
_atom_site_occupancy
_atom_site_symmetry_multiplicity
_atom_site_calc_flag
_atom_site_refinement_flags
_atom_site_disorder_assembly
_atom_site_disorder_group
Fe1 Fe 0.13716(6) 0.00401(6) 0.31401(5) 0.0251(2) Uani 1 1 d . . .
Si1 Si 0.08492(12) -0.12781(12) 0.22568(9) 0.0308(4) Uani 1 1 d . . .
P1 P 0.10484(14) -0.08100(13) 0.09165(10) 0.0403(4) Uani 1 1 d . . .
H1 H 0.033(5) -0.024(5) 0.085(4) 0.06(2) Uiso 1 1 d . . .
P2 P 0.03650(10) 0.11471(11) 0.26123(8) 0.0237(3) Uani 1 1 d . . .
H2 H 0.058(4) 0.156(4) 0.191(3) 0.031(15) Uiso 1 1 d . . .
C1 C 0.0606(4) -0.0560(5) 0.3797(3) 0.0342(14) Uani 1 1 d . . .
O1 O 0.0137(3) -0.0984(4) 0.4257(3) 0.0519(12) Uani 1 1 d . . .
C2 C 0.1462(7) -0.2597(5) 0.2382(5) 0.054(2) Uani 1 1 d . . .
H3 H 0.210(5) -0.263(5) 0.224(4) 0.05(2) Uiso 1 1 d . . .
H4 H 0.110(5) -0.306(6) 0.205(4) 0.06(2) Uiso 1 1 d . . .
H5 H 0.131(4) -0.283(5) 0.294(4) 0.049(19) Uiso 1 1 d . . .
C3 C -0.0406(5) -0.1746(6) 0.2276(5) 0.0431(17) Uani 1 1 d . . .
H6 H -0.053(4) -0.183(5) 0.277(4) 0.037(18) Uiso 1 1 d . . .
H7 H -0.047(4) -0.236(5) 0.194(3) 0.036(16) Uiso 1 1 d . . .
H8 H -0.084(6) -0.126(7) 0.205(5) 0.09(3) Uiso 1 1 d . . .
C4 C 0.0566(5) -0.1967(5) 0.0390(4) 0.0439(16) Uani 1 1 d . . .
C5 C 0.1161(7) -0.2798(6) 0.0212(4) 0.058(2) Uani 1 1 d . . .
H9 H 0.192(4) -0.274(5) 0.046(3) 0.038(17) Uiso 1 1 d . . .
C6 C 0.0814(12) -0.3665(7) -0.0198(6) 0.091(4) Uani 1 1 d . . .
H10 H 0.128(7) -0.425(8) -0.022(6) 0.12(4) Uiso 1 1 d . . .
C7 C -0.0110(15) -0.3726(9) -0.0441(6) 0.119(6) Uani 1 1 d . . .
H11 H -0.037(6) -0.435(7) -0.070(5) 0.10(3) Uiso 1 1 d . . .
C8 C -0.0701(10) -0.2922(10) -0.0296(6) 0.090(4) Uani 1 1 d . . .
H12 H -0.140(6) -0.287(7) -0.038(5) 0.09(3) Uiso 1 1 d . . .
C9 C -0.0381(7) -0.2040(7) 0.0136(5) 0.062(2) Uani 1 1 d . . .
H13 H -0.078(5) -0.149(5) 0.028(4) 0.05(2) Uiso 1 1 d . . .
C10 C -0.0853(4) 0.0799(4) 0.2339(3) 0.0249(12) Uani 1 1 d . . .
C11 C -0.1463(4) 0.0452(5) 0.2930(4) 0.0328(14) Uani 1 1 d . . .
H14 H -0.121(4) 0.043(4) 0.347(3) 0.033(16) Uiso 1 1 d . . .
C12 C -0.2378(4) 0.0181(5) 0.2711(4) 0.0381(15) Uani 1 1 d . . .
H15 H -0.278(4) -0.006(5) 0.312(3) 0.040(16) Uiso 1 1 d . . .
C13 C -0.2684(4) 0.0228(4) 0.1902(4) 0.0391(15) Uani 1 1 d . . .
H16 H -0.331(4) -0.001(5) 0.180(3) 0.041(16) Uiso 1 1 d . . .
C14 C -0.2095(4) 0.0560(5) 0.1311(4) 0.0376(15) Uani 1 1 d . . .
H17 H -0.233(4) 0.052(5) 0.072(4) 0.048(18) Uiso 1 1 d . . .
C15 C -0.1184(4) 0.0867(4) 0.1531(4) 0.0313(13) Uani 1 1 d . . .
H18 H -0.076(5) 0.109(5) 0.111(4) 0.06(2) Uiso 1 1 d . . .
C16 C 0.0155(4) 0.2371(4) 0.3171(3) 0.0290(13) Uani 1 1 d . . .
C17 C 0.0210(4) 0.3342(5) 0.2789(4) 0.0357(14) Uani 1 1 d . . .
H19 H 0.037(4) 0.334(4) 0.226(3) 0.017(14) Uiso 1 1 d . . .
C18 C 0.0057(5) 0.4250(5) 0.3224(5) 0.0504(19) Uani 1 1 d . . .
H20 H 0.013(4) 0.483(5) 0.298(3) 0.030(16) Uiso 1 1 d . . .
C19 C -0.0170(5) 0.4205(6) 0.4035(5) 0.054(2) Uani 1 1 d . . .
H21 H -0.024(5) 0.482(6) 0.427(4) 0.06(2) Uiso 1 1 d . . .
C20 C -0.0215(4) 0.3259(6) 0.4413(5) 0.0472(18) Uani 1 1 d . . .
H22 H -0.034(4) 0.320(5) 0.496(4) 0.043(19) Uiso 1 1 d . . .
C21 C -0.0045(4) 0.2333(5) 0.3996(4) 0.0355(14) Uani 1 1 d . . .
H23 H -0.003(3) 0.171(4) 0.430(3) 0.013(13) Uiso 1 1 d . . .
C22 C 0.2682(4) -0.0569(4) 0.3552(3) 0.0315(13) Uani 1 1 d . . .
C23 C 0.2421(4) 0.0288(5) 0.4059(3) 0.0347(14) Uani 1 1 d . . .
C24 C 0.2349(4) 0.1205(5) 0.3584(4) 0.0324(13) Uani 1 1 d . . .
C25 C 0.2547(4) 0.0928(4) 0.2763(3) 0.0285(13) Uani 1 1 d . . .
C26 C 0.2788(4) -0.0167(4) 0.2749(3) 0.0306(13) Uani 1 1 d . . .
C27 C 0.2958(6) -0.1636(6) 0.3852(5) 0.0496(19) Uani 1 1 d . . .
H24 H 0.253(4) -0.196(5) 0.423(4) 0.041(18) Uiso 1 1 d . . .
H25 H 0.353(5) -0.152(5) 0.419(4) 0.06(2) Uiso 1 1 d . . .
H26 H 0.300(5) -0.216(6) 0.343(5) 0.07(3) Uiso 1 1 d . . .
C28 C 0.2326(6) 0.0219(7) 0.4966(4) 0.0497(19) Uani 1 1 d . . .
H27 H 0.217(4) -0.046(5) 0.514(4) 0.038(18) Uiso 1 1 d . . .
H28 H 0.190(5) 0.070(5) 0.514(4) 0.05(2) Uiso 1 1 d . . .
H29 H 0.291(5) 0.030(5) 0.524(4) 0.06(2) Uiso 1 1 d . . .
C29 C 0.2257(5) 0.2293(6) 0.3918(5) 0.0408(16) Uani 1 1 d . . .
H30 H 0.185(4) 0.230(5) 0.436(4) 0.039(18) Uiso 1 1 d . . .
H31 H 0.282(4) 0.252(4) 0.406(3) 0.034(17) Uiso 1 1 d . . .
H32 H 0.205(5) 0.280(6) 0.351(5) 0.08(3) Uiso 1 1 d . . .
C30 C 0.2622(5) 0.1672(6) 0.2068(5) 0.0395(15) Uani 1 1 d . . .
H33 H 0.324(5) 0.187(5) 0.196(4) 0.045(19) Uiso 1 1 d . . .
H34 H 0.244(5) 0.142(5) 0.153(4) 0.05(2) Uiso 1 1 d . . .
H35 H 0.229(5) 0.227(6) 0.217(4) 0.07(2) Uiso 1 1 d . . .
C31 C 0.3229(5) -0.0692(6) 0.2040(4) 0.0415(16) Uani 1 1 d . . .
H36 H 0.385(7) -0.057(7) 0.205(5) 0.10(3) Uiso 1 1 d . . .
H37 H 0.325(6) -0.144(7) 0.205(5) 0.08(3) Uiso 1 1 d . . .
H38 H 0.300(6) -0.057(7) 0.149(6) 0.11(3) Uiso 1 1 d . . .
